data_2226748
loop_
_publ_author_name
'Zhu, Xin'
'Li, Heping'
'Yang, Jing'
'Li, Hui'

_publ_section_title
;
 (2<i>E</i>)-Methyl 2-(7-benzyloxy-1-naphthyl)-3-methoxyacrylate
;
_journal_coeditor_code ZQ2038
_journal_issue 7
_journal_name_full 'Acta Crystallographica Section E'
_journal_page_first o1600
_journal_paper_doi 10.1107/S1600536810020994
_journal_volume 66
_journal_year 2010
_chemical_formula_iupac 'C22 H20 O4'
_chemical_formula_moiety 'C22 H20 O4'
_chemical_formula_sum 'C22 H20 O4'
_chemical_formula_weight 348.38
_chemical_melting_point_gt 398
_chemical_melting_point_lt 399
_chemical_name_systematic
;
(2<i>E</i>)-Methyl 2-(7-benzyloxy-1-naphthyl)-3-methoxyacrylate
;
_space_group_IT_number 14
_symmetry_cell_setting monoclinic
_symmetry_space_group_name_Hall '-P 2yn'
_symmetry_space_group_name_H-M 'P 1 21/n 1'
_atom_sites_solution_hydrogens geom
_atom_sites_solution_primary direct
_atom_sites_solution_secondary difmap
_audit_creation_method SHELXL-97
_cell_angle_alpha 90.000(5)
_cell_angle_beta 102.493(5)
_cell_angle_gamma 90.000(5)
_cell_formula_units_Z 4
_cell_length_a 10.996(5)
_cell_length_b 7.873(5)
_cell_length_c 21.417(5)
_cell_measurement_reflns_used 7659
_cell_measurement_temperature 293(2)
_cell_measurement_theta_max 27.62
_cell_measurement_theta_min 2.31
_cell_volume 1810.2(15)
_computing_cell_refinement 'SAINT (Bruker, 1999)'
_computing_data_collection 'SMART (Bruker, 2001)'
_computing_data_reduction 'SAINT (Bruker, 1999'
_computing_molecular_graphics 'SHELXTL (Sheldrick, 2008)'
_computing_publication_material 'SHELXL97 (Sheldrick, 2008)'
_computing_structure_refinement 'SHELXL97 (Sheldrick, 2008)'
_computing_structure_solution 'SHELXS97 (Sheldrick, 2008)'
_diffrn_ambient_temperature 293(2)
_diffrn_measured_fraction_theta_full 0.996
_diffrn_measured_fraction_theta_max 0.996
_diffrn_measurement_device_type 'Bruker SMART CCD area-detector'
_diffrn_measurement_method 'phi and omega scans'
_diffrn_radiation_monochromator graphite
_diffrn_radiation_source 'fine-focus sealed tube'
_diffrn_radiation_type MoK\a
_diffrn_radiation_wavelength 0.71073
_diffrn_reflns_av_R_equivalents 0.0249
_diffrn_reflns_av_sigmaI/netI 0.0182
_diffrn_reflns_limit_h_max 14
_diffrn_reflns_limit_h_min -14
_diffrn_reflns_limit_k_max 9
_diffrn_reflns_limit_k_min -10
_diffrn_reflns_limit_l_max 27
_diffrn_reflns_limit_l_min -27
_diffrn_reflns_number 21877
_diffrn_reflns_theta_full 27.64
_diffrn_reflns_theta_max 27.64
_diffrn_reflns_theta_min 2.31
_exptl_absorpt_coefficient_mu 0.087
_exptl_absorpt_correction_T_max 0.973
_exptl_absorpt_correction_T_min 0.826
_exptl_absorpt_correction_type multi-scan
_exptl_absorpt_process_details '(SADABS; Bruker, 2000)'
_exptl_crystal_colour colorless
_exptl_crystal_density_diffrn 1.278
_exptl_crystal_density_method 'not measured'
_exptl_crystal_description block
_exptl_crystal_F_000 736
_exptl_crystal_size_max 0.4
_exptl_crystal_size_mid 0.4
_exptl_crystal_size_min 0.3
_refine_diff_density_max 0.193
_refine_diff_density_min -0.169
_refine_ls_extinction_method none
_refine_ls_goodness_of_fit_ref 1.044
_refine_ls_hydrogen_treatment constr
_refine_ls_matrix_type full
_refine_ls_number_parameters 247
_refine_ls_number_reflns 4203
_refine_ls_number_restraints 0
_refine_ls_restrained_S_all 1.044
_refine_ls_R_factor_all 0.0572
_refine_ls_R_factor_gt 0.0438
_refine_ls_shift/su_max 0.020
_refine_ls_shift/su_mean 0.001
_refine_ls_structure_factor_coef Fsqd
_refine_ls_weighting_details 'w=1/[\s^2^(Fo^2^)+(0.0575P)^2^+0.3948P] where P=(Fo^2^+2Fc^2^)/3'
_refine_ls_weighting_scheme calc
_refine_ls_wR_factor_gt 0.1201
_refine_ls_wR_factor_ref 0.1305
_reflns_number_gt 3273
_reflns_number_total 4203
_reflns_threshold_expression I>2sigma(I)
_cod_data_source_file zq2038.cif
_cod_data_source_block I
_cod_original_sg_symbol_H-M 'P 21/n'
_cod_database_code 2226748
_cod_database_fobs_code 2226748

loop_
_symmetry_equiv_pos_as_xyz
'x, y, z'
'-x+1/2, y+1/2, -z+1/2'
'-x, -y, -z'
'x-1/2, -y-1/2, z-1/2'

loop_
_atom_site_type_symbol
_atom_site_label
_atom_site_fract_x
_atom_site_fract_y
_atom_site_fract_z
_atom_site_U_iso_or_equiv
_atom_site_adp_type
_atom_site_calc_flag
_atom_site_refinement_flags
_atom_site_occupancy
_atom_site_disorder_assembly
_atom_site_disorder_group
C C1 0.89564(15) 0.8419(2) 0.43935(8) 0.0617(4) Uani d . 1 . .
H H1 0.9075 0.9125 0.4750 0.074 Uiso calc R 1 . .
C C2 0.9022(2) 0.6687(3) 0.44746(13) 0.0899(7) Uani d . 1 . .
H H2 0.9175 0.6215 0.4882 0.108 Uiso calc R 1 . .
C C3 0.8857(2) 0.5660(3) 0.39409(18) 0.1101(9) Uani d . 1 . .
H H3 0.8900 0.4486 0.3991 0.132 Uiso calc R 1 . .
C C4 0.8631(2) 0.6339(3) 0.33425(16) 0.1042(8) Uani d . 1 . .
H H4 0.8528 0.5629 0.2988 0.125 Uiso calc R 1 . .
C C5 0.85536(18) 0.8070(3) 0.32603(10) 0.0768(5) Uani d . 1 . .
H H5 0.8392 0.8531 0.2851 0.092 Uiso calc R 1 . .
C C6 0.87165(13) 0.91229(19) 0.37869(7) 0.0515(3) Uani d . 1 . .
C C7 0.85480(15) 1.1015(2) 0.37234(7) 0.0554(4) Uani d . 1 . .
H H7A 0.7704 1.1295 0.3755 0.067 Uiso calc R 1 . .
H H7B 0.9111 1.1558 0.4079 0.067 Uiso calc R 1 . .
C C8 0.99755(14) 1.19352(19) 0.30829(6) 0.0497(3) Uani d . 1 . .
C C9 1.00816(16) 1.2723(2) 0.25038(7) 0.0591(4) Uani d . 1 . .
H H9 0.9368 1.3001 0.2200 0.071 Uiso calc R 1 . .
C C10 1.12174(16) 1.3073(2) 0.23908(7) 0.0573(4) Uani d . 1 . .
H H10 1.1274 1.3592 0.2008 0.069 Uiso calc R 1 . .
C C11 1.23257(14) 1.26688(17) 0.28418(6) 0.0464(3) Uani d . 1 . .
C C12 1.22164(13) 1.18630(16) 0.34233(6) 0.0411(3) Uani d . 1 . .
C C13 1.10149(13) 1.15120(17) 0.35316(6) 0.0437(3) Uani d . 1 . .
H H13 1.0934 1.0991 0.3910 0.052 Uiso calc R 1 . .
C C14 1.35110(16) 1.3059(2) 0.27324(7) 0.0563(4) Uani d . 1 . .
H H14 1.3578 1.3577 0.2351 0.068 Uiso calc R 1 . .
C C15 1.45600(16) 1.2686(2) 0.31784(7) 0.0580(4) Uani d . 1 . .
H H15 1.5338 1.2961 0.3103 0.070 Uiso calc R 1 . .
C C16 1.44661(14) 1.18867(19) 0.37519(7) 0.0513(3) Uani d . 1 . .
H H16 1.5189 1.1635 0.4053 0.062 Uiso calc R 1 . .
C C17 1.33331(13) 1.14669(16) 0.38795(6) 0.0421(3) Uani d . 1 . .
C C18 1.32816(12) 1.06687(17) 0.45059(6) 0.0431(3) Uani d . 1 . .
C C19 1.28723(12) 0.89191(18) 0.45565(6) 0.0457(3) Uani d . 1 . .
H H19 1.2753 0.8435 0.4935 0.055 Uiso calc PR 0.095(3) A 1
O O2A 1.26989(13) 0.82617(16) 0.50464(5) 0.0647(4) Uani d P 0.905(3) A 2
C C20 1.22339(19) 0.6374(2) 0.39907(9) 0.0704(5) Uani d . 1 . .
H H20A 1.2762 0.5730 0.4323 0.106 Uiso calc R 1 . .
H H20B 1.2236 0.5868 0.3583 0.106 Uiso calc R 1 . .
H H20C 1.1400 0.6380 0.4060 0.106 Uiso calc R 1 . .
C C21 1.36400(13) 1.15235(19) 0.50605(6) 0.0495(3) Uani d . 1 . .
H H21 1.3621 1.0975 0.5443 0.059 Uiso calc PR 0.905(3) A 1
O O2B 1.3729(13) 1.076(2) 0.5625(5) 0.084(5) Uani d P 0.095(3) A 2
C C22 1.43189(19) 1.3923(3) 0.56949(8) 0.0780(5) Uani d . 1 . .
H H22A 1.3574 1.4053 0.5855 0.117 Uiso calc R 1 . .
H H22B 1.4680 1.5019 0.5659 0.117 Uiso calc R 1 . .
H H22C 1.4902 1.3228 0.5984 0.117 Uiso calc R 1 . .
O O1 0.87669(10) 1.16997(16) 0.31413(5) 0.0632(3) Uani d . 1 . .
O O3 1.26886(10) 0.80927(12) 0.39999(5) 0.0546(3) Uani d . 1 . .
O O4 1.40199(12) 1.31265(15) 0.50759(5) 0.0662(3) Uani d . 1 . .

loop_
_atom_site_aniso_label
_atom_site_aniso_U_11
_atom_site_aniso_U_22
_atom_site_aniso_U_33
_atom_site_aniso_U_12
_atom_site_aniso_U_13
_atom_site_aniso_U_23
C1 0.0605(9) 0.0539(9) 0.0707(10) 0.0037(7) 0.0145(8) 0.0037(8)
C2 0.0809(13) 0.0625(12) 0.1244(19) 0.0085(10) 0.0181(12) 0.0259(12)
C3 0.0878(16) 0.0439(11) 0.194(3) 0.0031(10) 0.0207(18) -0.0089(16)
C4 0.0886(15) 0.0765(15) 0.140(2) 0.0046(12) 0.0081(15) -0.0512(16)
C5 0.0719(11) 0.0777(13) 0.0778(12) 0.0062(9) 0.0099(9) -0.0239(10)
C6 0.0437(7) 0.0521(8) 0.0597(8) 0.0019(6) 0.0135(6) -0.0058(7)
C7 0.0574(8) 0.0559(9) 0.0572(8) 0.0078(7) 0.0216(7) 0.0049(7)
C8 0.0570(8) 0.0514(8) 0.0415(7) 0.0089(6) 0.0122(6) 0.0052(6)
C9 0.0684(10) 0.0673(10) 0.0396(7) 0.0144(8) 0.0074(7) 0.0125(7)
C10 0.0792(11) 0.0581(9) 0.0362(7) 0.0076(8) 0.0160(7) 0.0133(6)
C11 0.0671(9) 0.0404(7) 0.0332(6) -0.0003(6) 0.0144(6) 0.0016(5)
C12 0.0587(8) 0.0342(6) 0.0314(6) 0.0007(5) 0.0118(5) -0.0012(5)
C13 0.0580(8) 0.0413(7) 0.0332(6) 0.0042(6) 0.0129(5) 0.0055(5)
C14 0.0783(10) 0.0531(9) 0.0423(7) -0.0088(7) 0.0238(7) 0.0048(6)
C15 0.0643(9) 0.0628(10) 0.0515(8) -0.0155(8) 0.0223(7) -0.0018(7)
C16 0.0568(8) 0.0534(8) 0.0438(7) -0.0064(7) 0.0111(6) -0.0024(6)
C17 0.0571(8) 0.0377(6) 0.0326(6) -0.0025(6) 0.0119(5) -0.0024(5)
C18 0.0478(7) 0.0468(7) 0.0341(6) 0.0029(6) 0.0079(5) 0.0027(5)
C19 0.0497(7) 0.0477(8) 0.0396(6) 0.0056(6) 0.0092(5) 0.0053(6)
O2A 0.0923(10) 0.0599(8) 0.0444(7) -0.0086(6) 0.0204(6) 0.0093(5)
C20 0.0862(12) 0.0485(9) 0.0765(11) -0.0104(8) 0.0171(9) -0.0040(8)
C21 0.0541(8) 0.0563(9) 0.0373(6) 0.0015(7) 0.0080(6) 0.0019(6)
O2B 0.084(9) 0.134(14) 0.030(6) 0.019(9) 0.008(5) 0.004(7)
C22 0.0847(12) 0.0914(14) 0.0562(10) -0.0192(10) 0.0114(8) -0.0297(9)
O1 0.0549(6) 0.0787(8) 0.0559(6) 0.0109(5) 0.0117(5) 0.0176(5)
O3 0.0762(7) 0.0432(5) 0.0462(5) -0.0023(5) 0.0168(5) -0.0016(4)
O4 0.0954(9) 0.0593(7) 0.0424(6) -0.0142(6) 0.0114(5) -0.0093(5)

loop_
_atom_type_symbol
_atom_type_description
_atom_type_scat_dispersion_real
_atom_type_scat_dispersion_imag
_atom_type_scat_source
C C 0.0033 0.0016 'International Tables Vol C Tables 4.2.6.8 and 6.1.1.4'
H H 0.0000 0.0000 'International Tables Vol C Tables 4.2.6.8 and 6.1.1.4'
O O 0.0106 0.0060 'International Tables Vol C Tables 4.2.6.8 and 6.1.1.4'

loop_
_geom_angle_atom_site_label_1
_geom_angle_atom_site_label_2
_geom_angle_atom_site_label_3
_geom_angle_site_symmetry_1
_geom_angle_site_symmetry_3
_geom_angle
_geom_angle_publ_flag
C2 C1 C6 . . 120.64(19) ?
C2 C1 H1 . . 119.7 ?
C6 C1 H1 . . 119.7 ?
C1 C2 C3 . . 118.9(2) ?
C1 C2 H2 . . 120.6 ?
C3 C2 H2 . . 120.6 ?
C4 C3 C2 . . 121.0(2) ?
C4 C3 H3 . . 119.5 ?
C2 C3 H3 . . 119.5 ?
C3 C4 C5 . . 120.2(2) ?
C3 C4 H4 . . 119.9 ?
C5 C4 H4 . . 119.9 ?
C4 C5 C6 . . 119.8(2) ?
C4 C5 H5 . . 120.1 ?
C6 C5 H5 . . 120.1 ?
C5 C6 C1 . . 119.45(17) ?
C5 C6 C7 . . 121.96(16) ?
C1 C6 C7 . . 118.43(14) ?
O1 C7 C6 . . 114.39(13) ?
O1 C7 H7A . . 108.7 ?
C6 C7 H7A . . 108.7 ?
O1 C7 H7B . . 108.7 ?
C6 C7 H7B . . 108.7 ?
H7A C7 H7B . . 107.6 ?
C13 C8 O1 . . 125.56(12) ?
C13 C8 C9 . . 120.59(14) ?
O1 C8 C9 . . 113.83(13) ?
C10 C9 C8 . . 120.10(14) ?
C10 C9 H9 . . 120.0 ?
C8 C9 H9 . . 120.0 ?
C9 C10 C11 . . 121.59(13) ?
C9 C10 H10 . . 119.2 ?
C11 C10 H10 . . 119.2 ?
C14 C11 C10 . . 121.88(13) ?
C14 C11 C12 . . 119.91(13) ?
C10 C11 C12 . . 118.20(13) ?
C13 C12 C11 . . 119.17(12) ?
C13 C12 C17 . . 122.65(11) ?
C11 C12 C17 . . 118.17(12) ?
C8 C13 C12 . . 120.35(12) ?
C8 C13 H13 . . 119.8 ?
C12 C13 H13 . . 119.8 ?
C15 C14 C11 . . 120.73(13) ?
C15 C14 H14 . . 119.6 ?
C11 C14 H14 . . 119.6 ?
C14 C15 C16 . . 119.95(14) ?
C14 C15 H15 . . 120.0 ?
C16 C15 H15 . . 120.0 ?
C17 C16 C15 . . 121.60(14) ?
C17 C16 H16 . . 119.2 ?
C15 C16 H16 . . 119.2 ?
C16 C17 C12 . . 119.62(12) ?
C16 C17 C18 . . 119.51(12) ?
C12 C17 C18 . . 120.81(11) ?
C21 C18 C19 . . 116.21(12) ?
C21 C18 C17 . . 121.38(13) ?
C19 C18 C17 . . 122.39(11) ?
O3 C19 C18 . . 112.53(11) ?
O3 C19 H19 . . 123.7 ?
C18 C19 H19 . . 123.7 ?
O3 C20 H20A . . 109.5 ?
O3 C20 H20B . . 109.5 ?
H20A C20 H20B . . 109.5 ?
O3 C20 H20C . . 109.5 ?
H20A C20 H20C . . 109.5 ?
H20B C20 H20C . . 109.5 ?
O4 C21 C18 . . 121.81(13) ?
O4 C21 H21 . . 119.1 ?
C18 C21 H21 . . 119.1 ?
O4 C22 H22A . . 109.5 ?
O4 C22 H22B . . 109.5 ?
H22A C22 H22B . . 109.5 ?
O4 C22 H22C . . 109.5 ?
H22A C22 H22C . . 109.5 ?
H22B C22 H22C . . 109.5 ?
C8 O1 C7 . . 118.70(11) ?
C19 O3 C20 . . 117.07(12) ?
C21 O4 C22 . . 116.43(13) ?

loop_
_geom_bond_atom_site_label_1
_geom_bond_atom_site_label_2
_geom_bond_site_symmetry_2
_geom_bond_distance
_geom_bond_publ_flag
C1 C2 . 1.375(3) ?
C1 C6 . 1.384(2) ?
C1 H1 . 0.9300 ?
C2 C3 . 1.380(4) ?
C2 H2 . 0.9300 ?
C3 C4 . 1.361(4) ?
C3 H3 . 0.9300 ?
C4 C5 . 1.375(3) ?
C4 H4 . 0.9300 ?
C5 C6 . 1.380(2) ?
C5 H5 . 0.9300 ?
C6 C7 . 1.504(2) ?
C7 O1 . 1.4255(17) ?
C7 H7A . 0.9700 ?
C7 H7B . 0.9700 ?
C8 C13 . 1.366(2) ?
C8 O1 . 1.3741(19) ?
C8 C9 . 1.414(2) ?
C9 C10 . 1.351(2) ?
C9 H9 . 0.9300 ?
C10 C11 . 1.418(2) ?
C10 H10 . 0.9300 ?
C11 C14 . 1.407(2) ?
C11 C12 . 1.4258(17) ?
C12 C13 . 1.417(2) ?
C12 C17 . 1.4285(19) ?
C13 H13 . 0.9300 ?
C14 C15 . 1.361(2) ?
C14 H14 . 0.9300 ?
C15 C16 . 1.404(2) ?
C15 H15 . 0.9300 ?
C16 C17 . 1.372(2) ?
C16 H16 . 0.9300 ?
C17 C18 . 1.4936(17) ?
C18 C21 . 1.3477(19) ?
C18 C19 . 1.460(2) ?
C19 O3 . 1.3345(16) ?
C19 H19 . 0.9300 ?
C20 O3 . 1.441(2) ?
C20 H20A . 0.9600 ?
C20 H20B . 0.9600 ?
C20 H20C . 0.9600 ?
C21 O4 . 1.328(2) ?
C21 H21 . 0.9300 ?
C22 O4 . 1.4388(18) ?
C22 H22A . 0.9600 ?
C22 H22B . 0.9600 ?
C22 H22C . 0.9600 ?
